data_7006448
loop_
_publ_author_name
'Nairn, Alison K.'
'Archibald, Stephen J.'
'Bhalla, Rajiv'
'Boxwell, Clive J.'
'Whitwood, Adrian C.'
'Walton, Paul H.'

_publ_section_title
;
 Syntheses of copper(I)cis-1,3,5-tri-iminocyclohexane complexes.
;
_journal_issue 14
_journal_name_full 'Dalton transactions (Cambridge, England : 2003)'
_journal_page_first 1790
_journal_page_last 1795
_journal_paper_doi 10.1039/b510703b
_journal_year 2006
_chemical_formula_moiety 'C33 H33 Cu N4 O2'
_chemical_formula_sum 'C33 H33 Cu N4 O2'
_chemical_formula_weight 581.17
_chemical_name_systematic
;
?
;
_space_group_IT_number 33
_symmetry_cell_setting orthorhombic
_symmetry_space_group_name_Hall 'P 2c -2n'
_symmetry_space_group_name_H-M 'P n a 21'
_atom_sites_solution_hydrogens geom
_atom_sites_solution_primary direct
_atom_sites_solution_secondary difmap
_audit_creation_method SHELXL-97
_cell_angle_alpha 90.00
_cell_angle_beta 90.00
_cell_angle_gamma 90.00
_cell_formula_units_Z 4
_cell_length_a 12.2294(10)
_cell_length_b 13.5896(11)
_cell_length_c 17.0826(14)
_cell_measurement_reflns_used 7733
_cell_measurement_temperature 100(2)
_cell_measurement_theta_max 28.54
_cell_measurement_theta_min 2.24
_cell_volume 2839.0(4)
_computing_cell_refinement 'Bruker SMART'
_computing_data_collection 'Bruker SMART'
_computing_data_reduction 'Bruker SAINT'
_computing_molecular_graphics 'Bruker SHELXTL'
_computing_publication_material 'Bruker SHELXTL'
_computing_structure_refinement 'SHELXL-97 (Sheldrick, 1997)'
_computing_structure_solution 'SHELXS-97 (Sheldrick, 1990)'
_diffrn_ambient_temperature 100(2)
_diffrn_measured_fraction_theta_full 0.998
_diffrn_measured_fraction_theta_max 0.998
_diffrn_measurement_device_type 'CCD area detector'
_diffrn_measurement_method 'phi and omega scans'
_diffrn_radiation_monochromator graphite
_diffrn_radiation_source 'fine-focus sealed tube'
_diffrn_radiation_type MoK\a
_diffrn_radiation_wavelength 0.71073
_diffrn_reflns_av_R_equivalents 0.0275
_diffrn_reflns_av_sigmaI/netI 0.0296
_diffrn_reflns_limit_h_max 16
_diffrn_reflns_limit_h_min -16
_diffrn_reflns_limit_k_max 18
_diffrn_reflns_limit_k_min -18
_diffrn_reflns_limit_l_max 23
_diffrn_reflns_limit_l_min -23
_diffrn_reflns_number 39581
_diffrn_reflns_theta_full 29.06
_diffrn_reflns_theta_max 29.06
_diffrn_reflns_theta_min 1.91
_exptl_absorpt_coefficient_mu 0.806
_exptl_absorpt_correction_T_max 0.870
_exptl_absorpt_correction_T_min 0.805
_exptl_absorpt_correction_type multi-scan
_exptl_absorpt_process_details 'SADABS v2.03; (Sheldrick)'
_exptl_crystal_colour red
_exptl_crystal_density_diffrn 1.360
_exptl_crystal_density_meas 0
_exptl_crystal_density_method 'not measured'
_exptl_crystal_description block
_exptl_crystal_F_000 1216
_exptl_crystal_size_max 0.23
_exptl_crystal_size_mid 0.17
_exptl_crystal_size_min 0.17
_refine_diff_density_max 0.370
_refine_diff_density_min -0.164
_refine_diff_density_rms 0.048
_refine_ls_abs_structure_details 'Flack H D (1983), Acta Cryst. A39, 876-881'
_refine_ls_abs_structure_Flack 0.002(6)
_refine_ls_extinction_method none
_refine_ls_goodness_of_fit_ref 0.987
_refine_ls_hydrogen_treatment constr
_refine_ls_matrix_type full
_refine_ls_number_parameters 361
_refine_ls_number_reflns 7567
_refine_ls_number_restraints 1
_refine_ls_restrained_S_all 0.987
_refine_ls_R_factor_all 0.0289
_refine_ls_R_factor_gt 0.0261
_refine_ls_shift/su_max 0.002
_refine_ls_shift/su_mean 0.000
_refine_ls_structure_factor_coef Fsqd
_refine_ls_weighting_details 'calc w=1/[\s^2^(Fo^2^)+(0.0410P)^2^+0.0000P] where P=(Fo^2^+2Fc^2^)/3'
_refine_ls_weighting_scheme calc
_refine_ls_wR_factor_gt 0.0632
_refine_ls_wR_factor_ref 0.0643
_reflns_number_gt 6994
_reflns_number_total 7567
_reflns_threshold_expression >2sigma(I)
_cod_data_source_file b510703b.txt
_cod_data_source_block phw0507m
_cod_depositor_comments
;
The following automatic conversions were performed:
'_symmetry_cell_setting' value 'Orthorhombic' changed to 'orthorhombic'
according to '/home/saulius/struct/CIF-dictionaries/cif_core.dic'
dictionary named 'cif_core.dic' version 2.4.1 from 2010-06-29.

Automatic conversion script
Id: cif_fix_enum 1527 2010-12-29 10:47:43Z saulius 
;
_cod_original_sg_symbol_H-M Pna2(1)
_cod_database_code 7006448

loop_
_symmetry_equiv_pos_as_xyz
'x, y, z'
'-x, -y, z+1/2'
'x+1/2, -y+1/2, z'
'-x+1/2, y+1/2, z+1/2'

loop_
_atom_site_label
_atom_site_type_symbol
_atom_site_fract_x
_atom_site_fract_y
_atom_site_fract_z
_atom_site_U_iso_or_equiv
_atom_site_adp_type
_atom_site_occupancy
_atom_site_symmetry_multiplicity
_atom_site_calc_flag
_atom_site_refinement_flags
_atom_site_disorder_assembly
_atom_site_disorder_group
C1 C 0.37808(13) 0.71731(11) 0.54519(9) 0.0257(3) Uani 1 1 d . . .
H1 H 0.4038 0.7748 0.5136 0.031 Uiso 1 1 calc R . .
C2 C 0.35583(14) 0.75228(12) 0.62831(10) 0.0288(3) Uani 1 1 d . . .
H2A H 0.2908 0.7957 0.6274 0.035 Uiso 1 1 calc R . .
H2B H 0.4187 0.7925 0.6458 0.035 Uiso 1 1 calc R . .
C3 C 0.33637(13) 0.67119(12) 0.68885(9) 0.0265(3) Uani 1 1 d . . .
H3 H 0.3388 0.7015 0.7422 0.032 Uiso 1 1 calc R . .
C4 C 0.42562(13) 0.59193(13) 0.68423(9) 0.0268(3) Uani 1 1 d . . .
H4A H 0.4035 0.5357 0.7175 0.032 Uiso 1 1 calc R . .
H4B H 0.4940 0.6192 0.7064 0.032 Uiso 1 1 calc R . .
C5 C 0.44982(13) 0.55340(11) 0.60146(10) 0.0251(3) Uani 1 1 d . . .
H5 H 0.5182 0.5132 0.6035 0.030 Uiso 1 1 calc R . .
C6 C 0.46792(12) 0.63846(12) 0.54448(9) 0.0273(3) Uani 1 1 d . . .
H6A H 0.4737 0.6113 0.4909 0.033 Uiso 1 1 calc R . .
H6B H 0.5386 0.6703 0.5571 0.033 Uiso 1 1 calc R . .
C7 C 0.24613(14) 0.71865(11) 0.44502(9) 0.0240(3) Uani 1 1 d . . .
H7 H 0.2917 0.7673 0.4219 0.029 Uiso 1 1 calc R . .
C8 C 0.14634(13) 0.69231(11) 0.40577(9) 0.0238(3) Uani 1 1 d . . .
H8 H 0.0972 0.6481 0.4307 0.029 Uiso 1 1 calc R . .
C9 C 0.12071(13) 0.72812(11) 0.33545(10) 0.0258(3) Uani 1 1 d . . .
H9 H 0.1705 0.7736 0.3128 0.031 Uiso 1 1 calc R . .
C10 C 0.02322(12) 0.70395(11) 0.28995(9) 0.0240(3) Uani 1 1 d . . .
C11 C 0.01341(14) 0.74114(12) 0.21368(10) 0.0294(3) Uani 1 1 d . . .
H11 H 0.0684 0.7834 0.1934 0.035 Uiso 1 1 calc R . .
C12 C -0.07606(15) 0.71668(13) 0.16747(10) 0.0332(4) Uani 1 1 d . . .
H12 H -0.0821 0.7419 0.1158 0.040 Uiso 1 1 calc R . .
C13 C -0.15631(14) 0.65547(13) 0.19706(10) 0.0310(3) Uani 1 1 d . . .
H13 H -0.2177 0.6388 0.1657 0.037 Uiso 1 1 calc R . .
C14 C -0.14755(13) 0.61869(12) 0.27180(10) 0.0282(3) Uani 1 1 d . . .
H14 H -0.2030 0.5765 0.2917 0.034 Uiso 1 1 calc R . .
C15 C -0.05845(12) 0.64256(12) 0.31856(9) 0.0251(3) Uani 1 1 d . . .
H15 H -0.0533 0.6169 0.3702 0.030 Uiso 1 1 calc R . .
C16 C 0.15837(13) 0.63412(12) 0.73363(9) 0.0242(3) Uani 1 1 d . . .
H16 H 0.1783 0.6674 0.7804 0.029 Uiso 1 1 calc R . .
C17 C 0.05039(12) 0.59265(11) 0.72650(9) 0.0229(3) Uani 1 1 d . . .
H17 H 0.0313 0.5636 0.6778 0.027 Uiso 1 1 calc R . .
C18 C -0.02513(12) 0.59197(12) 0.78333(9) 0.0234(3) Uani 1 1 d . . .
H18 H -0.0073 0.6232 0.8314 0.028 Uiso 1 1 calc R . .
C19 C -0.13363(12) 0.54636(10) 0.77652(9) 0.0222(3) Uani 1 1 d . . .
C20 C -0.20364(13) 0.54692(12) 0.84115(10) 0.0260(3) Uani 1 1 d . . .
H20 H -0.1808 0.5781 0.8882 0.031 Uiso 1 1 calc R . .
C21 C -0.30528(13) 0.50301(12) 0.83800(11) 0.0310(4) Uani 1 1 d . . .
H21 H -0.3523 0.5055 0.8822 0.037 Uiso 1 1 calc R . .
C22 C -0.33887(13) 0.45554(12) 0.77076(11) 0.0317(4) Uani 1 1 d . . .
H22 H -0.4081 0.4239 0.7690 0.038 Uiso 1 1 calc R . .
C23 C -0.27058(15) 0.45427(14) 0.70540(11) 0.0321(4) Uani 1 1 d . . .
H23 H -0.2935 0.4222 0.6588 0.038 Uiso 1 1 calc R . .
C24 C -0.16919(14) 0.49974(12) 0.70843(9) 0.0280(3) Uani 1 1 d . . .
H24 H -0.1234 0.4991 0.6635 0.034 Uiso 1 1 calc R . .
C25 C 0.38484(11) 0.40230(11) 0.55279(8) 0.0210(3) Uani 1 1 d . . .
H25 H 0.4582 0.3804 0.5582 0.025 Uiso 1 1 calc R . .
C26 C 0.30379(11) 0.33519(11) 0.52141(9) 0.0207(3) Uani 1 1 d . . .
H26 H 0.2316 0.3588 0.5133 0.025 Uiso 1 1 calc R . .
C27 C 0.32606(12) 0.24136(11) 0.50330(8) 0.0219(3) Uani 1 1 d . . .
H27 H 0.3981 0.2185 0.5133 0.026 Uiso 1 1 calc R . .
C28 C 0.24837(13) 0.17112(11) 0.46941(9) 0.0216(3) Uani 1 1 d . . .
C29 C 0.27604(14) 0.07140(11) 0.46723(11) 0.0283(3) Uani 1 1 d . . .
H29 H 0.3439 0.0499 0.4882 0.034 Uiso 1 1 calc R . .
C30 C 0.20453(14) 0.00376(13) 0.43456(12) 0.0328(4) Uani 1 1 d . . .
H30 H 0.2233 -0.0641 0.4345 0.039 Uiso 1 1 calc R . .
C31 C 0.10685(13) 0.03333(13) 0.40224(10) 0.0288(3) Uani 1 1 d . . .
H31 H 0.0596 -0.0135 0.3785 0.035 Uiso 1 1 calc R . .
C32 C 0.07768(12) 0.13191(12) 0.40448(9) 0.0258(3) Uani 1 1 d . . .
H32 H 0.0100 0.1527 0.3827 0.031 Uiso 1 1 calc R . .
C33 C 0.14720(12) 0.20003(11) 0.43844(9) 0.0232(3) Uani 1 1 d . . .
H33 H 0.1261 0.2672 0.4408 0.028 Uiso 1 1 calc R . .
Cu1 Cu 0.209582(12) 0.563107(11) 0.568774(12) 0.01897(5) Uani 1 1 d . . .
N1 N 0.27647(10) 0.67946(9) 0.50976(8) 0.0233(3) Uani 1 1 d . . .
N2 N 0.22809(10) 0.62673(9) 0.67771(8) 0.0224(3) Uani 1 1 d . . .
N3 N 0.36039(8) 0.49017(8) 0.57343(8) 0.0210(2) Uani 1 1 d . . .
N4 N 0.06790(9) 0.50451(8) 0.53234(7) 0.0171(2) Uani 1 1 d . . .
O1 O -0.01266(9) 0.56001(7) 0.53425(7) 0.0283(2) Uani 1 1 d . . .
O2 O 0.05713(9) 0.42150(8) 0.50651(7) 0.0285(2) Uani 1 1 d . . .

loop_
_atom_site_aniso_label
_atom_site_aniso_U_11
_atom_site_aniso_U_22
_atom_site_aniso_U_33
_atom_site_aniso_U_23
_atom_site_aniso_U_13
_atom_site_aniso_U_12
C1 0.0272(7) 0.0243(7) 0.0255(7) -0.0001(6) -0.0036(6) -0.0094(6)
C2 0.0281(8) 0.0272(7) 0.0310(8) -0.0063(6) -0.0049(6) -0.0087(6)
C3 0.0243(7) 0.0327(8) 0.0225(7) -0.0069(6) -0.0034(6) -0.0049(6)
C4 0.0199(7) 0.0366(8) 0.0239(7) -0.0013(6) -0.0066(6) -0.0032(6)
C5 0.0166(7) 0.0327(8) 0.0259(7) -0.0022(6) -0.0033(6) -0.0022(6)
C6 0.0195(7) 0.0346(8) 0.0278(8) -0.0025(6) 0.0004(5) -0.0098(6)
C7 0.0271(7) 0.0198(7) 0.0249(7) 0.0010(6) 0.0004(6) -0.0030(6)
C8 0.0247(7) 0.0220(7) 0.0249(7) 0.0019(6) 0.0006(6) 0.0013(6)
C9 0.0275(7) 0.0251(7) 0.0250(7) 0.0026(6) 0.0015(6) -0.0005(6)
C10 0.0278(7) 0.0226(7) 0.0215(7) -0.0011(5) 0.0000(6) 0.0060(6)
C11 0.0328(8) 0.0320(8) 0.0236(8) 0.0056(6) 0.0005(6) 0.0008(7)
C12 0.0401(9) 0.0384(9) 0.0211(8) -0.0001(7) -0.0046(7) 0.0063(8)
C13 0.0287(8) 0.0360(8) 0.0281(8) -0.0089(7) -0.0050(6) 0.0056(7)
C14 0.0241(7) 0.0282(8) 0.0322(8) -0.0036(7) 0.0021(6) 0.0021(6)
C15 0.0264(7) 0.0272(8) 0.0218(7) -0.0008(6) 0.0022(6) 0.0061(6)
C16 0.0263(7) 0.0270(8) 0.0193(7) -0.0026(6) -0.0031(6) 0.0034(6)
C17 0.0242(7) 0.0244(7) 0.0200(7) 0.0007(6) -0.0030(6) 0.0041(6)
C18 0.0243(7) 0.0253(7) 0.0207(7) -0.0008(6) -0.0015(6) 0.0035(6)
C19 0.0226(7) 0.0217(7) 0.0225(7) 0.0022(6) 0.0002(5) 0.0049(5)
C20 0.0274(8) 0.0279(8) 0.0227(8) 0.0003(6) 0.0012(6) 0.0030(6)
C21 0.0281(8) 0.0346(9) 0.0303(9) 0.0032(7) 0.0055(6) 0.0036(6)
C22 0.0218(8) 0.0347(9) 0.0386(9) -0.0003(7) 0.0002(7) 0.0018(6)
C23 0.0292(8) 0.0380(10) 0.0289(9) -0.0019(7) -0.0050(7) -0.0002(7)
C24 0.0278(8) 0.0331(8) 0.0231(7) 0.0004(6) 0.0008(6) 0.0022(7)
C25 0.0161(6) 0.0289(7) 0.0181(8) 0.0016(5) -0.0004(5) 0.0010(5)
C26 0.0171(6) 0.0269(7) 0.0180(6) 0.0015(5) -0.0003(5) 0.0008(5)
C27 0.0165(6) 0.0280(7) 0.0211(7) 0.0008(6) -0.0001(5) 0.0042(5)
C28 0.0208(6) 0.0246(7) 0.0195(7) -0.0003(5) 0.0033(6) 0.0023(6)
C29 0.0267(8) 0.0269(8) 0.0312(9) -0.0018(6) -0.0022(6) 0.0086(6)
C30 0.0369(10) 0.0225(8) 0.0390(10) -0.0038(7) 0.0007(7) 0.0052(6)
C31 0.0306(8) 0.0272(7) 0.0286(8) -0.0043(7) 0.0035(7) -0.0052(6)
C32 0.0206(7) 0.0312(8) 0.0255(7) 0.0011(6) 0.0005(6) 0.0000(6)
C33 0.0211(7) 0.0229(7) 0.0257(7) 0.0013(6) 0.0019(6) 0.0026(6)
Cu1 0.01681(7) 0.02048(8) 0.01961(8) -0.00042(8) -0.00252(8) -0.00255(6)
N1 0.0250(6) 0.0219(6) 0.0228(6) -0.0012(5) -0.0026(5) -0.0032(5)
N2 0.0202(6) 0.0248(6) 0.0222(6) -0.0013(5) -0.0031(5) -0.0005(5)
N3 0.0168(5) 0.0282(6) 0.0181(5) 0.0015(6) -0.0020(5) -0.0025(4)
N4 0.0213(6) 0.0181(5) 0.0121(5) 0.0023(4) 0.0019(4) 0.0050(4)
O1 0.0213(5) 0.0266(6) 0.0370(6) -0.0048(5) -0.0049(5) 0.0045(4)
O2 0.0214(5) 0.0241(5) 0.0400(7) -0.0071(5) -0.0022(5) -0.0008(4)

loop_
_atom_type_symbol
_atom_type_description
_atom_type_scat_dispersion_real
_atom_type_scat_dispersion_imag
_atom_type_scat_source
C C 0.0033 0.0016 'International Tables Vol C Tables 4.2.6.8 and 6.1.1.4'
H H 0.0000 0.0000 'International Tables Vol C Tables 4.2.6.8 and 6.1.1.4'
N N 0.0061 0.0033 'International Tables Vol C Tables 4.2.6.8 and 6.1.1.4'
O O 0.0106 0.0060 'International Tables Vol C Tables 4.2.6.8 and 6.1.1.4'
Cu Cu 0.3201 1.2651 'International Tables Vol C Tables 4.2.6.8 and 6.1.1.4'

loop_
_geom_angle_atom_site_label_1
_geom_angle_atom_site_label_2
_geom_angle_atom_site_label_3
_geom_angle
_geom_angle_site_symmetry_1
_geom_angle_site_symmetry_3
_geom_angle_publ_flag
N1 C1 C2 109.95(13) . . ?
N1 C1 C6 110.88(12) . . ?
C2 C1 C6 110.69(13) . . ?
N1 C1 H1 108.4 . . ?
C2 C1 H1 108.4 . . ?
C6 C1 H1 108.4 . . ?
C1 C2 C3 115.69(13) . . ?
C1 C2 H2A 108.4 . . ?
C3 C2 H2A 108.4 . . ?
C1 C2 H2B 108.4 . . ?
C3 C2 H2B 108.4 . . ?
H2A C2 H2B 107.4 . . ?
N2 C3 C2 110.44(13) . . ?
N2 C3 C4 110.23(13) . . ?
C2 C3 C4 111.09(13) . . ?
N2 C3 H3 108.3 . . ?
C2 C3 H3 108.3 . . ?
C4 C3 H3 108.3 . . ?
C3 C4 C5 115.04(13) . . ?
C3 C4 H4A 108.5 . . ?
C5 C4 H4A 108.5 . . ?
C3 C4 H4B 108.5 . . ?
C5 C4 H4B 108.5 . . ?
H4A C4 H4B 107.5 . . ?
N3 C5 C6 110.02(13) . . ?
N3 C5 C4 110.82(13) . . ?
C6 C5 C4 110.89(13) . . ?
N3 C5 H5 108.3 . . ?
C6 C5 H5 108.3 . . ?
C4 C5 H5 108.3 . . ?
C5 C6 C1 114.81(13) . . ?
C5 C6 H6A 108.6 . . ?
C1 C6 H6A 108.6 . . ?
C5 C6 H6B 108.6 . . ?
C1 C6 H6B 108.6 . . ?
H6A C6 H6B 107.5 . . ?
N1 C7 C8 122.99(14) . . ?
N1 C7 H7 118.5 . . ?
C8 C7 H7 118.5 . . ?
C9 C8 C7 121.92(14) . . ?
C9 C8 H8 119.0 . . ?
C7 C8 H8 119.0 . . ?
C8 C9 C10 126.09(14) . . ?
C8 C9 H9 117.0 . . ?
C10 C9 H9 117.0 . . ?
C15 C10 C11 118.78(15) . . ?
C15 C10 C9 122.30(14) . . ?
C11 C10 C9 118.88(15) . . ?
C12 C11 C10 120.58(16) . . ?
C12 C11 H11 119.7 . . ?
C10 C11 H11 119.7 . . ?
C13 C12 C11 119.69(16) . . ?
C13 C12 H12 120.2 . . ?
C11 C12 H12 120.2 . . ?
C14 C13 C12 120.19(15) . . ?
C14 C13 H13 119.9 . . ?
C12 C13 H13 119.9 . . ?
C13 C14 C15 120.66(16) . . ?
C13 C14 H14 119.7 . . ?
C15 C14 H14 119.7 . . ?
C14 C15 C10 120.10(15) . . ?
C14 C15 H15 120.0 . . ?
C10 C15 H15 120.0 . . ?
N2 C16 C17 120.99(14) . . ?
N2 C16 H16 119.5 . . ?
C17 C16 H16 119.5 . . ?
C18 C17 C16 124.96(14) . . ?
C18 C17 H17 117.5 . . ?
C16 C17 H17 117.5 . . ?
C17 C18 C19 124.61(14) . . ?
C17 C18 H18 117.7 . . ?
C19 C18 H18 117.7 . . ?
C24 C19 C20 118.07(14) . . ?
C24 C19 C18 122.66(14) . . ?
C20 C19 C18 119.25(14) . . ?
C21 C20 C19 121.26(16) . . ?
C21 C20 H20 119.4 . . ?
C19 C20 H20 119.4 . . ?
C22 C21 C20 120.18(16) . . ?
C22 C21 H21 119.9 . . ?
C20 C21 H21 119.9 . . ?
C21 C22 C23 119.60(16) . . ?
C21 C22 H22 120.2 . . ?
C23 C22 H22 120.2 . . ?
C24 C23 C22 120.02(17) . . ?
C24 C23 H23 120.0 . . ?
C22 C23 H23 120.0 . . ?
C23 C24 C19 120.85(15) . . ?
C23 C24 H24 119.6 . . ?
C19 C24 H24 119.6 . . ?
N3 C25 C26 121.93(13) . . ?
N3 C25 H25 119.0 . . ?
C26 C25 H25 119.0 . . ?
C27 C26 C25 123.02(13) . . ?
C27 C26 H26 118.5 . . ?
C25 C26 H26 118.5 . . ?
C26 C27 C28 125.38(13) . . ?
C26 C27 H27 117.3 . . ?
C28 C27 H27 117.3 . . ?
C29 C28 C33 118.39(14) . . ?
C29 C28 C27 119.01(14) . . ?
C33 C28 C27 122.59(13) . . ?
C30 C29 C28 120.07(15) . . ?
C30 C29 H29 120.0 . . ?
C28 C29 H29 120.0 . . ?
C31 C30 C29 121.04(16) . . ?
C31 C30 H30 119.5 . . ?
C29 C30 H30 119.5 . . ?
C30 C31 C32 119.62(15) . . ?
C30 C31 H31 120.2 . . ?
C32 C31 H31 120.2 . . ?
C33 C32 C31 119.97(15) . . ?
C33 C32 H32 120.0 . . ?
C31 C32 H32 120.0 . . ?
C32 C33 C28 120.86(14) . . ?
C32 C33 H33 119.6 . . ?
C28 C33 H33 119.6 . . ?
N4 Cu1 N1 119.96(5) . . ?
N4 Cu1 N2 122.73(5) . . ?
N1 Cu1 N2 94.39(5) . . ?
N4 Cu1 N3 125.76(5) . . ?
N1 Cu1 N3 91.85(5) . . ?
N2 Cu1 N3 93.86(5) . . ?
C7 N1 C1 116.93(13) . . ?
C7 N1 Cu1 129.06(11) . . ?
C1 N1 Cu1 113.85(10) . . ?
C16 N2 C3 118.05(13) . . ?
C16 N2 Cu1 129.08(11) . . ?
C3 N2 Cu1 112.84(9) . . ?
C25 N3 C5 117.44(12) . . ?
C25 N3 Cu1 129.51(9) . . ?
C5 N3 Cu1 112.98(9) . . ?
O2 N4 O1 119.09(12) . . ?
O2 N4 Cu1 124.98(9) . . ?
O1 N4 Cu1 115.87(9) . . ?

loop_
_geom_bond_atom_site_label_1
_geom_bond_atom_site_label_2
_geom_bond_distance
_geom_bond_site_symmetry_2
_geom_bond_publ_flag
C1 N1 1.4747(19) . ?
C1 C2 1.522(2) . ?
C1 C6 1.535(2) . ?
C1 H1 1.0000 . ?
C2 C3 1.530(2) . ?
C2 H2A 0.9900 . ?
C2 H2B 0.9900 . ?
C3 N2 1.468(2) . ?
C3 C4 1.536(2) . ?
C3 H3 1.0000 . ?
C4 C5 1.536(2) . ?
C4 H4A 0.9900 . ?
C4 H4B 0.9900 . ?
C5 N3 1.4709(18) . ?
C5 C6 1.527(2) . ?
C5 H5 1.0000 . ?
C6 H6A 0.9900 . ?
C6 H6B 0.9900 . ?
C7 N1 1.282(2) . ?
C7 C8 1.438(2) . ?
C7 H7 0.9500 . ?
C8 C9 1.333(2) . ?
C8 H8 0.9500 . ?
C9 C10 1.461(2) . ?
C9 H9 0.9500 . ?
C10 C15 1.390(2) . ?
C10 C11 1.403(2) . ?
C11 C12 1.390(2) . ?
C11 H11 0.9500 . ?
C12 C13 1.382(3) . ?
C12 H12 0.9500 . ?
C13 C14 1.375(2) . ?
C13 H13 0.9500 . ?
C14 C15 1.389(2) . ?
C14 H14 0.9500 . ?
C15 H15 0.9500 . ?
C16 N2 1.284(2) . ?
C16 C17 1.441(2) . ?
C16 H16 0.9500 . ?
C17 C18 1.340(2) . ?
C17 H17 0.9500 . ?
C18 C19 1.469(2) . ?
C18 H18 0.9500 . ?
C19 C24 1.394(2) . ?
C19 C20 1.397(2) . ?
C20 C21 1.380(2) . ?
C20 H20 0.9500 . ?
C21 C22 1.380(3) . ?
C21 H21 0.9500 . ?
C22 C23 1.394(3) . ?
C22 H22 0.9500 . ?
C23 C24 1.386(3) . ?
C23 H23 0.9500 . ?
C24 H24 0.9500 . ?
C25 N3 1.2806(19) . ?
C25 C26 1.450(2) . ?
C25 H25 0.9500 . ?
C26 C27 1.340(2) . ?
C26 H26 0.9500 . ?
C27 C28 1.466(2) . ?
C27 H27 0.9500 . ?
C28 C29 1.397(2) . ?
C28 C33 1.402(2) . ?
C29 C30 1.386(2) . ?
C29 H29 0.9500 . ?
C30 C31 1.376(2) . ?
C30 H30 0.9500 . ?
C31 C32 1.387(2) . ?
C31 H31 0.9500 . ?
C32 C33 1.384(2) . ?
C32 H32 0.9500 . ?
C33 H33 0.9500 . ?
Cu1 N4 2.0059(12) . ?
Cu1 N1 2.0459(13) . ?
Cu1 N2 2.0644(13) . ?
Cu1 N3 2.0952(11) . ?
N4 O2 1.2185(15) . ?
N4 O1 1.2412(15) . ?

loop_
_geom_torsion_atom_site_label_1
_geom_torsion_atom_site_label_2
_geom_torsion_atom_site_label_3
_geom_torsion_atom_site_label_4
_geom_torsion
_geom_torsion_site_symmetry_1
_geom_torsion_site_symmetry_2
_geom_torsion_site_symmetry_3
_geom_torsion_site_symmetry_4
_geom_torsion_publ_flag
N1 C1 C2 C3 72.63(17) . . . . ?
C6 C1 C2 C3 -50.22(18) . . . . ?
C1 C2 C3 N2 -73.51(17) . . . . ?
C1 C2 C3 C4 49.13(18) . . . . ?
N2 C3 C4 C5 74.15(17) . . . . ?
C2 C3 C4 C5 -48.61(17) . . . . ?
C3 C4 C5 N3 -72.66(17) . . . . ?
C3 C4 C5 C6 49.83(18) . . . . ?
N3 C5 C6 C1 71.86(16) . . . . ?
C4 C5 C6 C1 -51.10(17) . . . . ?
N1 C1 C6 C5 -71.14(16) . . . . ?
C2 C1 C6 C5 51.17(17) . . . . ?
N1 C7 C8 C9 -174.47(16) . . . . ?
C7 C8 C9 C10 178.22(14) . . . . ?
C8 C9 C10 C15 3.5(3) . . . . ?
C8 C9 C10 C11 -174.16(16) . . . . ?
C15 C10 C11 C12 -0.3(2) . . . . ?
C9 C10 C11 C12 177.49(15) . . . . ?
C10 C11 C12 C13 0.3(3) . . . . ?
C11 C12 C13 C14 -0.2(3) . . . . ?
C12 C13 C14 C15 0.2(2) . . . . ?
C13 C14 C15 C10 -0.2(2) . . . . ?
C11 C10 C15 C14 0.3(2) . . . . ?
C9 C10 C15 C14 -177.45(14) . . . . ?
N2 C16 C17 C18 175.99(15) . . . . ?
C16 C17 C18 C19 -177.67(14) . . . . ?
C17 C18 C19 C24 -0.9(2) . . . . ?
C17 C18 C19 C20 177.34(15) . . . . ?
C24 C19 C20 C21 -0.2(2) . . . . ?
C18 C19 C20 C21 -178.51(15) . . . . ?
C19 C20 C21 C22 1.4(2) . . . . ?
C20 C21 C22 C23 -1.6(3) . . . . ?
C21 C22 C23 C24 0.6(3) . . . . ?
C22 C23 C24 C19 0.6(3) . . . . ?
C20 C19 C24 C23 -0.8(2) . . . . ?
C18 C19 C24 C23 177.48(15) . . . . ?
N3 C25 C26 C27 -176.35(15) . . . . ?
C25 C26 C27 C28 -178.17(13) . . . . ?
C26 C27 C28 C29 -167.99(16) . . . . ?
C26 C27 C28 C33 12.4(2) . . . . ?
C33 C28 C29 C30 0.4(3) . . . . ?
C27 C28 C29 C30 -179.17(16) . . . . ?
C28 C29 C30 C31 1.5(3) . . . . ?
C29 C30 C31 C32 -2.0(3) . . . . ?
C30 C31 C32 C33 0.6(2) . . . . ?
C31 C32 C33 C28 1.3(2) . . . . ?
C29 C28 C33 C32 -1.8(2) . . . . ?
C27 C28 C33 C32 177.74(14) . . . . ?
C8 C7 N1 C1 -177.06(14) . . . . ?
C8 C7 N1 Cu1 7.9(2) . . . . ?
C2 C1 N1 C7 124.00(15) . . . . ?
C6 C1 N1 C7 -113.26(16) . . . . ?
C2 C1 N1 Cu1 -60.16(14) . . . . ?
C6 C1 N1 Cu1 62.58(14) . . . . ?
N4 Cu1 N1 C7 -7.22(16) . . . . ?
N2 Cu1 N1 C7 -139.30(14) . . . . ?
N3 Cu1 N1 C7 126.68(14) . . . . ?
N4 Cu1 N1 C1 177.56(9) . . . . ?
N2 Cu1 N1 C1 45.48(11) . . . . ?
N3 Cu1 N1 C1 -48.54(11) . . . . ?
C17 C16 N2 C3 179.67(14) . . . . ?
C17 C16 N2 Cu1 1.8(2) . . . . ?
C2 C3 N2 C16 -117.79(15) . . . . ?
C4 C3 N2 C16 119.07(15) . . . . ?
C2 C3 N2 Cu1 60.43(14) . . . . ?
C4 C3 N2 Cu1 -62.71(14) . . . . ?
N4 Cu1 N2 C16 2.39(16) . . . . ?
N1 Cu1 N2 C16 132.53(14) . . . . ?
N3 Cu1 N2 C16 -135.31(14) . . . . ?
N4 Cu1 N2 C3 -175.59(9) . . . . ?
N1 Cu1 N2 C3 -45.44(11) . . . . ?
N3 Cu1 N2 C3 46.72(11) . . . . ?
C26 C25 N3 C5 -177.52(13) . . . . ?
C26 C25 N3 Cu1 -0.8(2) . . . . ?
C6 C5 N3 C25 113.96(15) . . . . ?
C4 C5 N3 C25 -123.04(15) . . . . ?
C6 C5 N3 Cu1 -63.33(14) . . . . ?
C4 C5 N3 Cu1 59.67(15) . . . . ?
N4 Cu1 N3 C25 2.05(16) . . . . ?
N1 Cu1 N3 C25 -127.66(14) . . . . ?
N2 Cu1 N3 C25 137.81(14) . . . . ?
N4 Cu1 N3 C5 178.93(10) . . . . ?
N1 Cu1 N3 C5 49.22(11) . . . . ?
N2 Cu1 N3 C5 -45.31(11) . . . . ?
N1 Cu1 N4 O2 114.47(12) . . . . ?
N2 Cu1 N4 O2 -127.13(11) . . . . ?
N3 Cu1 N4 O2 -2.97(14) . . . . ?
N1 Cu1 N4 O1 -62.74(12) . . . . ?
N2 Cu1 N4 O1 55.66(12) . . . . ?
N3 Cu1 N4 O1 179.81(10) . . . . ?
